data_7043506
loop_
_publ_author_name
'Manna, Utsab'
'Kayal, Santanu'
'Samanta, Soham'
'Das, Gopal'

_publ_section_title
;
 Fixation of Atmospheric CO2 as Novel Carbonate-(Water)2-Carbonate Cluster
 and Entrapment of Double Sulfate Within Linear Tetrameric Barrel of
 Neutral Bis-Urea Scaffold
;
_journal_name_full 'Dalton Trans.'
_journal_paper_doi 10.1039/C7DT01697B
_journal_year 2017
_chemical_formula_moiety 'C22 H19 Br2 N4 O2, C22 H20 Br2 N4 O2, 2(C16 H36 N), O4 S'
_chemical_formula_sum 'C76 H111 Br4 N10 O8 S'
_chemical_formula_weight 1644.41
_space_group_crystal_system triclinic
_space_group_IT_number 2
_space_group_name_Hall '-P 1'
_space_group_name_H-M_alt 'P -1'
_symmetry_space_group_name_Hall '-P 1'
_symmetry_space_group_name_H-M 'P -1'
_atom_sites_solution_hydrogens geom
_audit_creation_method SHELXL-2014/7
_audit_update_record
;
2017-06-28 deposited with the CCDC.
2017-06-30 downloaded from the CCDC.
;
_cell_angle_alpha 74.842(4)
_cell_angle_beta 84.573(4)
_cell_angle_gamma 84.538(4)
_cell_formula_units_Z 2
_cell_length_a 12.8001(8)
_cell_length_b 16.2776(7)
_cell_length_c 20.7926(9)
_cell_measurement_reflns_used 3223
_cell_measurement_temperature 298(2)
_cell_measurement_theta_max 18.7770
_cell_measurement_theta_min 3.3340
_cell_volume 4151.6(4)
_computing_cell_refinement 'Bruker SMART'
_computing_data_collection 'Bruker SMART'
_computing_data_reduction 'Bruker SAINT'
_computing_molecular_graphics 'Bruker SHELXTL'
_computing_publication_material 'Bruker SHELXTL'
_computing_structure_refinement 'SHELXL-2014/7 (Sheldrick, 2014)'
_computing_structure_solution 'Bruker SHELXTL'
_diffrn_ambient_temperature 298(2)
_diffrn_measured_fraction_theta_full 0.998
_diffrn_measured_fraction_theta_max 0.875
_diffrn_measurement_device_type 'CCD and area detector'
_diffrn_measurement_method 'phi and omega scans'
_diffrn_radiation_type MoK\a
_diffrn_radiation_wavelength 0.71073
_diffrn_reflns_av_R_equivalents 0.0621
_diffrn_reflns_av_unetI/netI 0.1943
_diffrn_reflns_Laue_measured_fraction_full 0.998
_diffrn_reflns_Laue_measured_fraction_max 0.875
_diffrn_reflns_limit_h_max 16
_diffrn_reflns_limit_h_min -17
_diffrn_reflns_limit_k_max 22
_diffrn_reflns_limit_k_min -20
_diffrn_reflns_limit_l_max 27
_diffrn_reflns_limit_l_min -20
_diffrn_reflns_number 37580
_diffrn_reflns_point_group_measured_fraction_full 0.998
_diffrn_reflns_point_group_measured_fraction_max 0.875
_diffrn_reflns_theta_full 25.242
_diffrn_reflns_theta_max 28.849
_diffrn_reflns_theta_min 2.865
_diffrn_source 'sealed tube'
_exptl_absorpt_coefficient_mu 2.020
_exptl_absorpt_correction_type multi-scan
_exptl_absorpt_process_details SADABS
_exptl_crystal_colour 'yellowish white'
_exptl_crystal_density_diffrn 1.316
_exptl_crystal_description block
_exptl_crystal_F_000 1714.0
_exptl_crystal_size_max 0.30
_exptl_crystal_size_mid 0.26
_exptl_crystal_size_min 0.21
_exptl_transmission_factor_max 0.654
_exptl_transmission_factor_min 0.551
_refine_diff_density_max 0.537
_refine_diff_density_min -0.324
_refine_diff_density_rms 0.052
_refine_ls_extinction_coef 0.00040(15)
_refine_ls_extinction_expression Fc^*^=kFc[1+0.001xFc^2^\l^3^/sin(2\q)]^-1/4^
_refine_ls_extinction_method 'SHELXL-2014/7 (Sheldrick 2014'
_refine_ls_goodness_of_fit_ref 1.088
_refine_ls_hydrogen_treatment constr
_refine_ls_matrix_type full
_refine_ls_number_parameters 915
_refine_ls_number_reflns 20041
_refine_ls_number_restraints 9
_refine_ls_restrained_S_all 1.088
_refine_ls_R_factor_all 0.3260
_refine_ls_R_factor_gt 0.0930
_refine_ls_shift/su_max 0.006
_refine_ls_shift/su_mean 0.002
_refine_ls_structure_factor_coef Fsqd
_refine_ls_weighting_details 'w=1/[\s^2^(Fo^2^)+(0.0400P)^2^+0.0010P] where P=(Fo^2^+2Fc^2^)/3'
_refine_ls_weighting_scheme calc
_refine_ls_wR_factor_gt 0.1699
_refine_ls_wR_factor_ref 0.2317
_reflns_Friedel_coverage 0.000
_reflns_number_gt 9516
_reflns_number_total 20041
_reflns_threshold_expression 'I > 2\s(I)'
_cod_data_source_file c7dt01697b2.cif
_cod_data_source_block mpda-Br-Me-TBASO4-2a
_cod_database_code 7043506
_shelx_shelxl_version_number 2014/7
_shelx_space_group_comment
;
The symmetry employed for this shelxl refinement is uniquely defined
by the following loop, which should always be used as a source of
symmetry information in preference to the above space-group names.
They are only intended as comments.
;

loop_
_space_group_symop_operation_xyz
'x, y, z'
'-x, -y, -z'

loop_
_atom_site_label
_atom_site_type_symbol
_atom_site_fract_x
_atom_site_fract_y
_atom_site_fract_z
_atom_site_U_iso_or_equiv
_atom_site_adp_type
_atom_site_occupancy
_atom_site_site_symmetry_order
_atom_site_calc_flag
_atom_site_refinement_flags_posn
_atom_site_refinement_flags_adp
_atom_site_refinement_flags_occupancy
Br2 Br 0.04240(9) -0.28866(7) 0.48424(5) 0.1710(5) Uani 1 1 d . . .
Br3 Br 0.84744(14) 0.55384(9) -0.43036(6) 0.2482(8) Uani 1 1 d . . .
S1 S 0.52772(18) 0.12551(13) 0.85670(11) 0.0927(6) Uani 1 1 d . . .
Br4 Br 0.34366(13) -0.16080(10) 0.54139(6) 0.2526(8) Uani 1 1 d . . .
Br1 Br 0.35546(14) 0.55257(9) -0.46452(6) 0.2508(8) Uani 1 1 d . . .
C36 C 0.5813(5) 0.1951(4) 0.0527(4) 0.0732(18) Uani 1 1 d . . .
H36 H 0.5429 0.1636 0.0331 0.088 Uiso 1 1 calc R U .
C38 C 0.4379(5) -0.0247(6) 0.3223(4) 0.084(2) Uani 1 1 d . . .
C16 C 0.1813(5) -0.1083(5) 0.2874(4) 0.0740(18) Uani 1 1 d . . .
C31 C 0.6408(5) 0.2591(4) 0.0111(4) 0.0733(18) Uani 1 1 d . . .
C3 C 0.3496(12) 0.4712(10) -0.3782(5) 0.146(5) Uani 1 1 d . . .
C17 C 0.1350(5) -0.0771(4) 0.3409(4) 0.084(2) Uani 1 1 d . . .
H17 H 0.1330 -0.0185 0.3362 0.101 Uiso 1 1 calc R U .
C30 C 0.6852(5) 0.3338(4) -0.1078(4) 0.084(2) Uani 1 1 d . . .
C6 C 0.3336(7) 0.3661(7) -0.2517(5) 0.097(2) Uani 1 1 d . . .
C20 C 0.0982(6) -0.2128(6) 0.4061(4) 0.104(2) Uani 1 1 d . . .
C18 C 0.0928(6) -0.1256(6) 0.3991(4) 0.099(2) Uani 1 1 d . . .
C15 C 0.1782(6) 0.0183(5) 0.1956(4) 0.0786(19) Uani 1 1 d . . .
C11 C 0.1868(6) 0.1233(4) 0.0845(4) 0.0714(18) Uani 1 1 d . . .
C37 C 0.4954(5) 0.0945(5) 0.2259(4) 0.085(2) Uani 1 1 d . . .
C9 C 0.2131(6) 0.2154(5) -0.0240(4) 0.0767(19) Uani 1 1 d . . .
C10 C 0.2487(5) 0.1522(4) 0.0266(4) 0.0739(18) Uani 1 1 d . . .
H10 H 0.3167 0.1275 0.0224 0.089 Uiso 1 1 calc R U .
C7 C 0.2827(7) 0.4462(7) -0.2645(5) 0.120(3) Uani 1 1 d . . .
H7 H 0.2432 0.4633 -0.2298 0.144 Uiso 1 1 calc R U .
C33 C 0.6929(7) 0.2874(5) 0.1093(5) 0.114(3) Uani 1 1 d . . .
H33 H 0.7309 0.3185 0.1294 0.137 Uiso 1 1 calc R U .
C35 C 0.5773(5) 0.1768(4) 0.1216(4) 0.0780(19) Uani 1 1 d . . .
C22 C 0.1868(5) -0.1971(5) 0.2979(4) 0.092(2) Uani 1 1 d . . .
H22 H 0.2187 -0.2219 0.2648 0.110 Uiso 1 1 calc R U .
C42 C 0.3812(8) -0.1037(9) 0.4533(4) 0.148(4) Uani 1 1 d . . .
C28 C 0.7143(7) 0.3839(4) -0.2292(4) 0.085(2) Uani 1 1 d . . .
C14 C 0.1119(7) 0.2538(4) -0.0182(4) 0.093(2) Uani 1 1 d . . .
H14 H 0.0869 0.2979 -0.0527 0.111 Uiso 1 1 calc R U .
C12 C 0.0838(6) 0.1611(5) 0.0920(4) 0.097(2) Uani 1 1 d . . .
H12 H 0.0410 0.1431 0.1309 0.116 Uiso 1 1 calc R U .
C8 C 0.2622(7) 0.3063(6) -0.1359(5) 0.093(2) Uani 1 1 d . . .
C44 C 0.4227(5) -0.1109(5) 0.3416(4) 0.095(2) Uani 1 1 d . . .
H44 H 0.4327 -0.1422 0.3097 0.114 Uiso 1 1 calc R U .
C13 C 0.0494(6) 0.2250(5) 0.0399(4) 0.100(2) Uani 1 1 d . . .
H13 H -0.0185 0.2501 0.0437 0.120 Uiso 1 1 calc R U .
C43 C 0.3926(6) -0.1530(5) 0.4078(4) 0.120(3) Uani 1 1 d D . .
C32 C 0.6976(6) 0.3072(4) 0.0399(4) 0.103(2) Uani 1 1 d . . .
H32 H 0.7369 0.3508 0.0139 0.124 Uiso 1 1 calc R U .
C19 C 0.0458(7) -0.0872(5) 0.4539(4) 0.137(3) Uani 1 1 d . . .
H19A H 0.0564 -0.0273 0.4420 0.206 Uiso 1 1 calc R U .
H19B H 0.0789 -0.1146 0.4943 0.206 Uiso 1 1 calc R U .
H19C H -0.0283 -0.0949 0.4606 0.206 Uiso 1 1 calc R U .
C26 C 0.6972(10) 0.4577(6) -0.3455(5) 0.152(4) Uani 1 1 d . . .
H26 H 0.6587 0.4725 -0.3832 0.182 Uiso 1 1 calc R U .
C34 C 0.6346(6) 0.2238(5) 0.1498(4) 0.098(2) Uani 1 1 d . . .
H34 H 0.6342 0.2129 0.1960 0.118 Uiso 1 1 calc R U .
C40 C 0.3951(9) -0.0174(8) 0.4328(6) 0.152(4) Uani 1 1 d D . .
C2 C 0.2884(9) 0.5037(7) -0.3289(7) 0.140(4) Uani 1 1 d . . .
C5 C 0.3920(7) 0.3399(6) -0.3032(6) 0.129(3) Uani 1 1 d . . .
H5 H 0.4258 0.2855 -0.2957 0.155 Uiso 1 1 calc R U .
C4 C 0.3995(9) 0.3960(9) -0.3662(7) 0.159(4) Uani 1 1 d . . .
H4 H 0.4410 0.3794 -0.4005 0.191 Uiso 1 1 calc R U .
C29 C 0.8145(7) 0.4111(5) -0.2347(4) 0.110(3) Uani 1 1 d . . .
H29 H 0.8549 0.3950 -0.1979 0.132 Uiso 1 1 calc R U .
C21 C 0.1460(6) -0.2479(5) 0.3564(5) 0.105(3) Uani 1 1 d . . .
H21 H 0.1507 -0.3068 0.3626 0.126 Uiso 1 1 calc R U .
C27 C 0.6577(7) 0.4071(5) -0.2840(5) 0.116(3) Uani 1 1 d . . .
H27 H 0.5903 0.3888 -0.2807 0.139 Uiso 1 1 calc R U .
C25 C 0.7953(12) 0.4837(6) -0.3464(6) 0.140(4) Uani 1 1 d . . .
N6 N 0.6397(4) 0.2723(3) -0.0584(3) 0.0813(16) Uani 1 1 d . . .
H6N H 0.6061 0.2370 -0.0715 0.098 Uiso 1 1 calc R U .
N4 N 0.2221(4) -0.0588(4) 0.2276(3) 0.0781(15) Uani 1 1 d . . .
H4N H 0.2792 -0.0781 0.2095 0.094 Uiso 1 1 calc R U .
N3 N 0.2260(4) 0.0548(4) 0.1347(3) 0.0843(16) Uani 1 1 d . . .
H3N H 0.2879 0.0331 0.1259 0.101 Uiso 1 1 calc R U .
N5 N 0.6724(4) 0.3295(3) -0.1703(3) 0.0897(18) Uani 1 1 d . . .
H5N H 0.6354 0.2900 -0.1745 0.108 Uiso 1 1 calc R U .
N7 N 0.5234(4) 0.1093(3) 0.1584(3) 0.0837(16) Uani 1 1 d . . .
H7N H 0.5058 0.0736 0.1380 0.100 Uiso 1 1 calc R U .
N2 N 0.2769(4) 0.2382(4) -0.0830(3) 0.0867(16) Uani 1 1 d . . .
H2N H 0.3324 0.2050 -0.0862 0.104 Uiso 1 1 calc R U .
N1 N 0.3336(5) 0.3054(4) -0.1902(3) 0.0992(18) Uani 1 1 d . . .
H1N H 0.3818 0.2641 -0.1856 0.119 Uiso 1 1 calc R U .
N8 N 0.4705(4) 0.0128(4) 0.2547(3) 0.0865(16) Uani 1 1 d . . .
H8N H 0.4752 -0.0205 0.2284 0.104 Uiso 1 1 calc R U .
O3 O 0.7280(4) 0.3930(3) -0.0971(2) 0.1136(18) Uani 1 1 d . . .
O2 O 0.0974(4) 0.0510(3) 0.2189(2) 0.1147(17) Uani 1 1 d . . .
O1 O 0.1922(4) 0.3623(3) -0.1385(3) 0.1161(18) Uani 1 1 d . . .
O4 O 0.4970(5) 0.1469(3) 0.2578(3) 0.149(2) Uani 1 1 d . . .
C41B C 0.3856(9) -0.2459(6) 0.4278(5) 0.076(4) Uani 0.5 1 d D . P
H41A H 0.4468 -0.2728 0.4503 0.113 Uiso 0.5 1 calc R U P
H41B H 0.3815 -0.2664 0.3889 0.113 Uiso 0.5 1 calc R U P
H41C H 0.3238 -0.2594 0.4574 0.113 Uiso 0.5 1 calc R U P
C39 C 0.4254(7) 0.0220(5) 0.3692(5) 0.125(3) Uani 1 1 d . . .
H39 H 0.4377 0.0796 0.3573 0.150 Uiso 1 1 calc R U .
N9 N 0.2666(5) 0.3560(3) 0.1633(3) 0.0840(16) Uani 1 1 d . . .
C53 C 0.2437(6) 0.2710(4) 0.2072(4) 0.103(2) Uani 1 1 d . . .
H53A H 0.3092 0.2354 0.2125 0.124 Uiso 1 1 calc R U .
H53B H 0.1981 0.2449 0.1847 0.124 Uiso 1 1 calc R U .
C49 C 0.3415(6) 0.4011(4) 0.1935(4) 0.096(2) Uani 1 1 d . . .
H49A H 0.3496 0.4576 0.1643 0.115 Uiso 1 1 calc R U .
H49B H 0.3094 0.4080 0.2361 0.115 Uiso 1 1 calc R U .
C45 C 0.3117(5) 0.3405(4) 0.0980(4) 0.090(2) Uani 1 1 d . . .
H45A H 0.2623 0.3097 0.0824 0.108 Uiso 1 1 calc R U .
H45B H 0.3758 0.3035 0.1060 0.108 Uiso 1 1 calc R U .
C46 C 0.3369(6) 0.4180(5) 0.0430(4) 0.107(2) Uani 1 1 d D . .
H46A H 0.3844 0.4510 0.0579 0.128 Uiso 1 1 calc R U .
H46B H 0.2729 0.4536 0.0313 0.128 Uiso 1 1 calc R U .
C57 C 0.1682(6) 0.4179(4) 0.1522(4) 0.098(2) Uani 1 1 d . . .
H57A H 0.1415 0.4279 0.1949 0.118 Uiso 1 1 calc R U .
H57B H 0.1891 0.4719 0.1236 0.118 Uiso 1 1 calc R U .
C50 C 0.4461(6) 0.3573(4) 0.2040(4) 0.123(3) Uani 1 1 d . . .
H50A H 0.4854 0.3622 0.1611 0.148 Uiso 1 1 calc R U .
H50B H 0.4389 0.2971 0.2245 0.148 Uiso 1 1 calc R U .
C51 C 0.5083(7) 0.3942(5) 0.2488(4) 0.144(3) Uani 1 1 d D . .
H51A H 0.5832 0.3822 0.2401 0.173 Uiso 1 1 calc R U .
H51B H 0.4937 0.4556 0.2392 0.173 Uiso 1 1 calc R U .
C58 C 0.0802(6) 0.3909(4) 0.1220(4) 0.115(3) Uani 1 1 d . . .
H58A H 0.0565 0.3370 0.1493 0.138 Uiso 1 1 calc R U .
H58B H 0.1020 0.3848 0.0775 0.138 Uiso 1 1 calc R U .
C47 C 0.3885(6) 0.3896(4) -0.0183(3) 0.133(3) Uani 1 1 d D . .
H47A H 0.4526 0.3547 -0.0055 0.160 Uiso 1 1 calc R U .
H47B H 0.3415 0.3536 -0.0305 0.160 Uiso 1 1 calc R U .
C54 C 0.1927(7) 0.2706(5) 0.2754(4) 0.132(3) Uani 1 1 d . . .
H54A H 0.1232 0.3000 0.2710 0.159 Uiso 1 1 calc R U .
H54B H 0.2342 0.3010 0.2970 0.159 Uiso 1 1 calc R U .
C52 C 0.4749(9) 0.3529(6) 0.3224(4) 0.210(5) Uani 1 1 d D . .
H52A H 0.3995 0.3574 0.3290 0.316 Uiso 1 1 calc R U .
H52B H 0.5041 0.3818 0.3505 0.316 Uiso 1 1 calc R U .
H52C H 0.5002 0.2939 0.3335 0.316 Uiso 1 1 calc R U .
N10 N 0.8190(5) 0.9338(5) 0.2535(4) 0.125(2) Uani 1 1 d . . .
C61 C 0.7676(7) 0.9701(5) 0.1878(5) 0.134(3) Uani 1 1 d . . .
H61A H 0.7364 0.9240 0.1768 0.161 Uiso 1 1 calc R U .
H61B H 0.7106 1.0112 0.1951 0.161 Uiso 1 1 calc R U .
C62 C 0.8370(8) 1.0132(7) 0.1276(6) 0.159(4) Uani 1 1 d . . .
H62A H 0.9044 0.9807 0.1261 0.191 Uiso 1 1 calc R U .
H62B H 0.8491 1.0703 0.1298 0.191 Uiso 1 1 calc R U .
C63 C 0.7782(10) 1.0169(7) 0.0652(6) 0.185(5) Uani 1 1 d . . .
H63A H 0.7705 0.9593 0.0624 0.222 Uiso 1 1 calc R U .
H63B H 0.7083 1.0446 0.0697 0.222 Uiso 1 1 calc R U .
C69 C 0.7343(7) 0.8922(6) 0.3041(5) 0.162(4) Uani 1 1 d . . .
H69A H 0.7042 0.8505 0.2868 0.194 Uiso 1 1 calc R U .
H69B H 0.6787 0.9355 0.3089 0.194 Uiso 1 1 calc R U .
C70 C 0.7720(9) 0.8481(8) 0.3729(7) 0.230(6) Uani 1 1 d . . .
H70A H 0.8231 0.8009 0.3702 0.276 Uiso 1 1 calc R U .
H70B H 0.8044 0.8880 0.3909 0.276 Uiso 1 1 calc R U .
C71 C 0.6769(10) 0.8167(9) 0.4158(6) 0.244(7) Uani 1 1 d D . .
H71A H 0.6434 0.7815 0.3939 0.293 Uiso 1 1 calc R U .
H71B H 0.6283 0.8657 0.4173 0.293 Uiso 1 1 calc R U .
C73 C 0.9116(7) 0.8739(5) 0.2432(5) 0.149(4) Uani 1 1 d . . .
H73A H 0.9445 0.8521 0.2850 0.178 Uiso 1 1 calc R U .
H73B H 0.9626 0.9055 0.2110 0.178 Uiso 1 1 calc R U .
C65 C 0.8661(6) 1.0044(5) 0.2754(4) 0.129(3) Uani 1 1 d . . .
H65A H 0.9019 0.9788 0.3157 0.154 Uiso 1 1 calc R U .
H65B H 0.9185 1.0299 0.2409 0.154 Uiso 1 1 calc R U .
C74 C 0.8841(8) 0.7980(5) 0.2185(6) 0.187(5) Uani 1 1 d . . .
H74A H 0.8445 0.7595 0.2539 0.225 Uiso 1 1 calc R U .
H74B H 0.8407 0.8184 0.1809 0.225 Uiso 1 1 calc R U .
O6 O 0.4898(3) 0.1579(3) 0.9139(2) 0.1001(14) Uani 1 1 d . . .
O5 O 0.5611(4) 0.0298(3) 0.8790(3) 0.144(2) Uani 1 1 d . . .
O7 O 0.6211(4) 0.1670(3) 0.8242(3) 0.144(2) Uani 1 1 d . . .
O8 O 0.4458(4) 0.1350(3) 0.8133(2) 0.1088(16) Uani 1 1 d . . .
C48 C 0.4159(6) 0.4614(5) -0.0806(4) 0.137(3) Uani 1 1 d D . .
H48A H 0.3660 0.4657 -0.1132 0.206 Uiso 1 1 calc R U .
H48B H 0.4853 0.4488 -0.0991 0.206 Uiso 1 1 calc R U .
H48C H 0.4135 0.5145 -0.0683 0.206 Uiso 1 1 calc R U .
C24 C 0.8559(9) 0.4624(6) -0.2947(6) 0.121(3) Uani 1 1 d . . .
C66 C 0.7868(8) 1.0741(7) 0.2884(5) 0.178(4) Uani 1 1 d . . .
H66A H 0.7582 1.1067 0.2470 0.213 Uiso 1 1 calc R U .
H66B H 0.7294 1.0495 0.3191 0.213 Uiso 1 1 calc R U .
C67 C 0.8419(12) 1.1307(8) 0.3181(6) 0.245(7) Uani 1 1 d D . .
H67A H 0.9032 1.0997 0.3395 0.294 Uiso 1 1 calc R U .
H67B H 0.7952 1.1502 0.3515 0.294 Uiso 1 1 calc R U .
C1 C 0.2292(8) 0.5905(7) -0.3395(6) 0.222(6) Uani 1 1 d . . .
H1A H 0.1718 0.5884 -0.3060 0.332 Uiso 1 1 calc R U .
H1B H 0.2023 0.6063 -0.3830 0.332 Uiso 1 1 calc R U .
H1C H 0.2758 0.6318 -0.3363 0.332 Uiso 1 1 calc R U .
C68 C 0.8755(11) 1.2073(8) 0.2614(7) 0.335(10) Uani 1 1 d D . .
H68A H 0.8607 1.1987 0.2193 0.502 Uiso 1 1 calc R U .
H68B H 0.9495 1.2124 0.2616 0.502 Uiso 1 1 calc R U .
H68C H 0.8372 1.2585 0.2679 0.502 Uiso 1 1 calc R U .
C72 C 0.6914(12) 0.7652(11) 0.4883(6) 0.351(10) Uani 1 1 d D . .
H72A H 0.7572 0.7314 0.4901 0.527 Uiso 1 1 calc R U .
H72B H 0.6349 0.7284 0.5036 0.527 Uiso 1 1 calc R U .
H72C H 0.6909 0.8036 0.5163 0.527 Uiso 1 1 calc R U .
C75 C 0.9853(10) 0.7502(7) 0.1971(6) 0.223(7) Uani 1 1 d D . .
H75A H 0.9657 0.7010 0.1843 0.267 Uiso 1 1 calc R U .
H75B H 1.0263 0.7291 0.2358 0.267 Uiso 1 1 calc R U .
C64 C 0.8337(10) 1.0634(8) 0.0037(7) 0.230(6) Uani 1 1 d . . .
H64A H 0.8436 1.1199 0.0068 0.345 Uiso 1 1 calc R U .
H64B H 0.7930 1.0669 -0.0335 0.345 Uiso 1 1 calc R U .
H64C H 0.9010 1.0339 -0.0026 0.345 Uiso 1 1 calc R U .
C55 C 0.1834(8) 0.1799(5) 0.3185(5) 0.152(3) Uani 1 1 d . . .
H55A H 0.1432 0.1494 0.2962 0.183 Uiso 1 1 calc R U .
H55B H 0.2532 0.1510 0.3231 0.183 Uiso 1 1 calc R U .
C56 C 0.1322(10) 0.1766(7) 0.3855(5) 0.229(6) Uani 1 1 d . . .
H56A H 0.1675 0.2113 0.4063 0.344 Uiso 1 1 calc R U .
H56B H 0.1360 0.1187 0.4123 0.344 Uiso 1 1 calc R U .
H56C H 0.0598 0.1977 0.3818 0.344 Uiso 1 1 calc R U .
C59 C -0.0070(7) 0.4625(6) 0.1198(5) 0.169(4) Uani 1 1 d D . .
H59A H 0.0190 0.5160 0.0932 0.203 Uiso 1 1 calc R U .
H59B H -0.0263 0.4684 0.1647 0.203 Uiso 1 1 calc R U .
C60 C -0.1047(8) 0.4442(6) 0.0896(6) 0.241(6) Uani 1 1 d D . .
H60A H -0.0833 0.4125 0.0570 0.361 Uiso 1 1 calc R U .
H60B H -0.1417 0.4971 0.0686 0.361 Uiso 1 1 calc R U .
H60C H -0.1502 0.4115 0.1243 0.361 Uiso 1 1 calc R U .
C76 C 1.0569(11) 0.8009(9) 0.1395(6) 0.220(6) Uani 1 1 d D . .
H76A H 1.0976 0.7623 0.1175 0.330 Uiso 1 1 calc R U .
H76B H 1.1033 0.8313 0.1571 0.330 Uiso 1 1 calc R U .
H76C H 1.0143 0.8408 0.1082 0.330 Uiso 1 1 calc R U .
C23 C 0.9669(8) 0.4915(6) -0.3040(5) 0.203(5) Uani 1 1 d . . .
H23A H 1.0166 0.4442 -0.3064 0.305 Uiso 1 1 calc R U .
H23B H 0.9800 0.5131 -0.2670 0.305 Uiso 1 1 calc R U .
H23C H 0.9744 0.5358 -0.3447 0.305 Uiso 1 1 calc R U .
C41A C 0.3505(17) 0.0178(15) 0.4886(8) 0.289(16) Uani 0.5 1 d D . P
H41D H 0.3940 0.0603 0.4935 0.433 Uiso 0.5 1 calc R U P
H41E H 0.3475 -0.0272 0.5291 0.433 Uiso 0.5 1 calc R U P
H41F H 0.2808 0.0431 0.4797 0.433 Uiso 0.5 1 calc R U P

loop_
_atom_site_aniso_label
_atom_site_aniso_U_11
_atom_site_aniso_U_22
_atom_site_aniso_U_33
_atom_site_aniso_U_23
_atom_site_aniso_U_13
_atom_site_aniso_U_12
Br2 0.1736(11) 0.1373(9) 0.1581(10) 0.0259(7) 0.0344(8) -0.0164(7)
Br3 0.346(2) 0.1929(13) 0.1694(11) 0.0173(9) 0.0817(12) -0.1155(13)
S1 0.0894(17) 0.0867(15) 0.1082(16) -0.0385(13) 0.0172(14) -0.0239(12)
Br4 0.318(2) 0.2825(18) 0.0929(8) 0.0232(9) 0.0509(10) 0.0317(14)
Br1 0.356(2) 0.2290(15) 0.1293(10) 0.0379(10) -0.0174(12) -0.0668(14)
C36 0.060(5) 0.069(5) 0.087(5) -0.021(4) 0.011(4) -0.001(3)
C38 0.067(5) 0.116(7) 0.063(5) -0.015(5) -0.003(4) 0.003(4)
C16 0.048(4) 0.084(5) 0.087(5) -0.018(5) -0.001(4) -0.002(4)
C31 0.064(5) 0.068(5) 0.089(6) -0.028(4) 0.001(4) 0.006(4)
C3 0.162(12) 0.162(12) 0.092(8) 0.028(9) -0.023(8) -0.054(9)
C17 0.066(5) 0.086(5) 0.100(6) -0.028(5) 0.007(5) -0.006(4)
C30 0.076(5) 0.058(5) 0.107(7) -0.013(5) 0.021(5) -0.005(4)
C6 0.093(7) 0.115(8) 0.087(7) -0.030(7) 0.011(6) -0.036(6)
C20 0.072(6) 0.118(7) 0.112(7) -0.021(6) 0.009(5) 0.003(5)
C18 0.108(7) 0.101(7) 0.080(6) -0.018(5) 0.019(5) 0.000(5)
C15 0.062(5) 0.087(6) 0.084(6) -0.022(5) 0.010(5) -0.003(4)
C11 0.085(6) 0.053(4) 0.078(5) -0.019(4) -0.007(5) -0.007(4)
C37 0.074(5) 0.085(6) 0.091(6) -0.022(5) 0.002(5) 0.012(4)
C9 0.073(6) 0.075(5) 0.087(6) -0.032(5) 0.011(5) -0.016(4)
C10 0.073(5) 0.075(5) 0.073(5) -0.018(4) 0.011(4) -0.018(4)
C7 0.101(7) 0.118(8) 0.127(9) -0.010(7) 0.015(6) -0.021(6)
C33 0.149(8) 0.093(6) 0.113(7) -0.040(6) -0.037(6) -0.011(5)
C35 0.075(5) 0.068(5) 0.089(6) -0.022(5) 0.005(5) 0.000(4)
C22 0.096(6) 0.067(5) 0.114(7) -0.032(5) -0.003(5) 0.001(4)
C42 0.138(9) 0.242(13) 0.040(5) -0.014(7) 0.010(5) 0.030(9)
C28 0.106(7) 0.060(5) 0.086(6) -0.020(4) 0.026(5) -0.015(4)
C14 0.083(6) 0.090(5) 0.100(6) -0.020(5) -0.002(5) 0.001(5)
C12 0.080(6) 0.104(6) 0.098(6) -0.020(5) 0.002(5) 0.008(5)
C8 0.088(7) 0.088(6) 0.100(7) -0.023(6) 0.010(6) -0.007(5)
C44 0.075(5) 0.091(6) 0.116(7) -0.027(5) -0.007(5) 0.010(4)
C13 0.060(5) 0.106(6) 0.126(7) -0.025(6) 0.003(5) 0.013(4)
C43 0.081(6) 0.188(10) 0.047(5) 0.043(6) 0.003(5) 0.001(6)
C32 0.121(7) 0.078(5) 0.111(7) -0.014(5) -0.019(6) -0.028(4)
C19 0.174(9) 0.136(7) 0.092(6) -0.027(6) 0.036(6) -0.008(6)
C26 0.212(13) 0.114(8) 0.111(8) 0.003(6) 0.023(8) -0.041(8)
C34 0.117(7) 0.068(5) 0.103(6) -0.011(5) -0.013(5) 0.000(4)
C40 0.196(11) 0.140(9) 0.104(9) -0.021(8) 0.010(8) 0.025(8)
C2 0.117(9) 0.123(9) 0.154(11) 0.026(9) -0.025(8) -0.041(7)
C5 0.147(9) 0.123(8) 0.103(7) 0.005(7) -0.002(7) -0.045(6)
C4 0.188(12) 0.140(10) 0.139(12) -0.018(9) -0.008(9) -0.019(9)
C29 0.122(8) 0.071(5) 0.141(8) -0.047(5) 0.035(6) -0.019(5)
C21 0.106(7) 0.071(5) 0.128(8) -0.006(6) -0.007(6) -0.010(5)
C27 0.136(8) 0.101(6) 0.105(7) -0.014(6) 0.007(7) -0.026(5)
C25 0.192(13) 0.075(6) 0.134(9) -0.006(6) 0.045(9) -0.033(7)
N6 0.093(5) 0.072(4) 0.080(4) -0.023(3) 0.009(4) -0.022(3)
N4 0.061(4) 0.085(4) 0.081(4) -0.021(3) 0.023(3) 0.000(3)
N3 0.063(4) 0.097(5) 0.094(5) -0.035(4) 0.018(4) -0.007(3)
N5 0.121(5) 0.064(4) 0.080(4) -0.015(4) 0.015(4) -0.018(3)
N7 0.088(5) 0.082(4) 0.080(4) -0.017(3) -0.003(4) -0.011(3)
N2 0.087(5) 0.083(4) 0.084(4) -0.018(4) 0.015(4) -0.005(3)
N1 0.096(5) 0.098(5) 0.090(5) -0.004(4) 0.008(4) -0.008(4)
N8 0.094(5) 0.087(4) 0.077(4) -0.022(4) 0.000(3) -0.008(3)
O3 0.159(5) 0.064(3) 0.123(4) -0.028(3) 0.010(3) -0.042(3)
O2 0.098(4) 0.116(4) 0.102(4) -0.007(3) 0.033(3) 0.031(3)
O1 0.113(5) 0.092(4) 0.129(5) -0.014(3) 0.012(4) 0.006(3)
O4 0.250(7) 0.085(4) 0.112(4) -0.041(3) 0.030(4) -0.013(4)
C41B 0.090(10) 0.069(9) 0.055(8) 0.015(7) -0.003(7) -0.032(7)
C39 0.174(9) 0.121(7) 0.074(6) -0.022(6) -0.003(6) 0.003(6)
N9 0.088(5) 0.067(4) 0.101(5) -0.020(4) -0.013(4) -0.023(3)
C53 0.117(7) 0.060(5) 0.126(7) -0.004(5) -0.015(6) -0.020(4)
C49 0.087(6) 0.079(5) 0.125(6) -0.029(5) -0.014(5) -0.008(4)
C45 0.083(6) 0.078(5) 0.115(6) -0.031(5) -0.017(5) -0.004(4)
C46 0.092(6) 0.103(6) 0.129(7) -0.038(6) -0.003(5) -0.006(5)
C57 0.080(6) 0.078(5) 0.125(6) -0.012(4) -0.004(5) 0.005(4)
C50 0.107(7) 0.088(6) 0.177(8) -0.030(6) -0.037(7) 0.001(5)
C51 0.136(8) 0.130(8) 0.180(9) -0.045(7) -0.048(8) -0.025(6)
C58 0.078(6) 0.110(6) 0.160(8) -0.041(6) -0.017(6) 0.003(5)
C47 0.153(9) 0.104(7) 0.135(8) -0.019(6) -0.018(7) 0.006(6)
C54 0.158(9) 0.101(7) 0.132(8) -0.007(6) -0.016(7) -0.035(6)
C52 0.295(15) 0.163(10) 0.176(11) -0.015(9) -0.062(11) -0.067(9)
N10 0.055(5) 0.124(6) 0.181(8) -0.012(6) -0.012(5) 0.000(4)
C61 0.097(8) 0.117(7) 0.176(10) -0.019(7) -0.031(8) 0.017(6)
C62 0.127(9) 0.185(10) 0.162(11) -0.045(9) 0.025(9) -0.025(7)
C63 0.213(15) 0.151(10) 0.162(12) -0.025(9) 0.024(11) 0.051(9)
C69 0.112(9) 0.184(10) 0.169(10) 0.012(8) -0.035(8) -0.048(7)
C70 0.147(11) 0.285(15) 0.219(14) 0.042(12) -0.065(11) -0.069(11)
C71 0.177(13) 0.315(18) 0.185(13) 0.044(12) -0.026(11) -0.039(12)
C73 0.099(7) 0.123(7) 0.256(11) -0.096(8) -0.065(7) 0.015(6)
C65 0.100(7) 0.109(7) 0.186(9) -0.053(6) 0.002(6) -0.017(6)
C74 0.156(10) 0.100(7) 0.329(15) -0.075(9) -0.114(10) 0.025(6)
O6 0.102(4) 0.114(4) 0.095(3) -0.057(3) 0.018(3) -0.003(3)
O5 0.105(4) 0.103(4) 0.238(6) -0.081(4) 0.014(4) 0.002(3)
O7 0.118(5) 0.126(4) 0.210(6) -0.090(4) 0.079(4) -0.070(4)
O8 0.125(4) 0.112(4) 0.093(4) -0.032(3) -0.007(3) -0.012(3)
C48 0.132(8) 0.122(7) 0.155(8) -0.027(6) -0.006(6) -0.022(6)
C24 0.156(11) 0.073(6) 0.132(9) -0.033(6) 0.043(8) -0.036(6)
C66 0.191(12) 0.167(10) 0.169(10) -0.057(8) -0.022(8) 0.069(9)
C67 0.39(2) 0.166(12) 0.179(12) -0.081(10) 0.055(13) 0.034(12)
C1 0.145(10) 0.160(10) 0.300(16) 0.045(10) -0.015(10) -0.005(8)
C68 0.32(2) 0.245(16) 0.41(2) 0.043(16) -0.187(18) -0.066(15)
C72 0.272(19) 0.44(3) 0.281(19) 0.048(18) -0.060(16) -0.094(17)
C75 0.217(17) 0.173(13) 0.33(2) -0.138(14) -0.139(15) 0.070(11)
C64 0.229(16) 0.222(15) 0.255(16) -0.105(13) -0.036(13) 0.046(11)
C55 0.165(10) 0.106(7) 0.178(10) -0.030(7) 0.026(8) -0.022(6)
C56 0.311(17) 0.219(12) 0.153(10) -0.042(9) 0.071(11) -0.102(11)
C59 0.094(7) 0.212(10) 0.218(11) -0.090(9) -0.051(8) 0.045(7)
C60 0.191(12) 0.165(10) 0.362(18) -0.064(11) -0.060(13) 0.031(9)
C76 0.202(15) 0.245(17) 0.230(16) -0.105(13) -0.028(12) 0.032(11)
C23 0.159(10) 0.164(9) 0.305(15) -0.101(9) 0.074(10) -0.075(8)
C41A 0.34(4) 0.37(4) 0.22(3) -0.22(3) -0.08(3) 0.09(3)

loop_
_atom_type_symbol
_atom_type_description
_atom_type_scat_dispersion_real
_atom_type_scat_dispersion_imag
_atom_type_scat_source
C C 0.0033 0.0016 'International Tables Vol C Tables 4.2.6.8 and 6.1.1.4'
H H 0.0000 0.0000 'International Tables Vol C Tables 4.2.6.8 and 6.1.1.4'
N N 0.0061 0.0033 'International Tables Vol C Tables 4.2.6.8 and 6.1.1.4'
O O 0.0106 0.0060 'International Tables Vol C Tables 4.2.6.8 and 6.1.1.4'
S S 0.1246 0.1234 'International Tables Vol C Tables 4.2.6.8 and 6.1.1.4'
Br Br -0.2901 2.4595 'International Tables Vol C Tables 4.2.6.8 and 6.1.1.4'

loop_
_geom_angle_atom_site_label_1
_geom_angle_atom_site_label_2
_geom_angle_atom_site_label_3
_geom_angle
O8 S1 O6 109.8(3)
O8 S1 O7 113.2(3)
O6 S1 O7 110.0(3)
O8 S1 O5 107.1(3)
O6 S1 O5 110.5(3)
O7 S1 O5 106.2(3)
C35 C36 C31 122.8(6)
C39 C38 C44 119.5(7)
C39 C38 N8 121.5(8)
C44 C38 N8 118.9(8)
N4 C16 C22 119.5(7)
N4 C16 C17 125.0(7)
C22 C16 C17 115.5(7)
C32 C31 C36 119.1(7)
C32 C31 N6 122.7(7)
C36 C31 N6 118.2(6)
C4 C3 C2 123.7(12)
C4 C3 Br1 123.7(14)
C2 C3 Br1 112.6(12)
C18 C17 C16 125.0(7)
O3 C30 N5 121.6(7)
O3 C30 N6 123.3(8)
N5 C30 N6 114.9(7)
C7 C6 C5 119.2(9)
C7 C6 N1 126.5(9)
C5 C6 N1 114.2(10)
C21 C20 C18 121.0(8)
C21 C20 Br2 117.3(7)
C18 C20 Br2 121.7(7)
C17 C18 C20 116.9(8)
C17 C18 C19 121.6(8)
C20 C18 C19 121.5(8)
O2 C15 N4 121.8(7)
O2 C15 N3 122.6(7)
N4 C15 N3 115.5(7)
C10 C11 N3 119.3(7)
C10 C11 C12 119.8(7)
N3 C11 C12 120.9(7)
O4 C37 N8 122.5(8)
O4 C37 N7 124.2(8)
N8 C37 N7 113.2(7)
C10 C9 C14 120.0(7)
C10 C9 N2 118.9(7)
C14 C9 N2 121.1(8)
C9 C10 C11 121.5(7)
C6 C7 C2 122.2(10)
C34 C33 C32 123.3(7)
N7 C35 C34 123.0(7)
N7 C35 C36 118.9(7)
C34 C35 C36 117.9(7)
C21 C22 C16 120.8(7)
C40 C42 C43 120.6(9)
C40 C42 Br4 123.7(10)
C43 C42 Br4 115.7(10)
C27 C28 C29 118.4(8)
C27 C28 N5 119.5(8)
C29 C28 N5 122.0(9)
C13 C14 C9 118.7(7)
C13 C12 C11 117.6(7)
O1 C8 N2 125.1(9)
O1 C8 N1 121.2(9)
N2 C8 N1 113.6(8)
C38 C44 C43 122.3(7)
C12 C13 C14 122.3(7)
C41B C43 C42 122.6(9)
C41B C43 C44 120.9(9)
C42 C43 C44 116.2(8)
C33 C32 C31 117.1(7)
C25 C26 C27 115.6(10)
C35 C34 C33 119.8(7)
C41A C40 C39 130.7(14)
C41A C40 C42 105.6(14)
C39 C40 C42 122.6(10)
C3 C2 C7 114.4(10)
C3 C2 C1 126.2(13)
C7 C2 C1 119.3(14)
C6 C5 C4 119.1(10)
C3 C4 C5 121.2(13)
C28 C29 C24 120.9(9)
C22 C21 C20 120.7(7)
C28 C27 C26 122.5(9)
C24 C25 C26 125.1(11)
C24 C25 Br3 119.8(11)
C26 C25 Br3 115.2(10)
C30 N6 C31 128.3(6)
C15 N4 C16 124.2(6)
C15 N3 C11 128.1(6)
C30 N5 C28 125.5(6)
C35 N7 C37 124.6(6)
C8 N2 C9 128.0(7)
C8 N1 C6 125.3(8)
C37 N8 C38 128.7(6)
C40 C39 C38 118.7(9)
C53 N9 C45 105.9(5)
C53 N9 C49 112.2(5)
C45 N9 C49 112.0(5)
C53 N9 C57 112.7(5)
C45 N9 C57 109.7(5)
C49 N9 C57 104.4(5)
N9 C53 C54 115.8(6)
C50 C49 N9 115.1(6)
N9 C45 C46 116.6(5)
C45 C46 C47 109.2(6)
C58 C57 N9 116.7(6)
C49 C50 C51 112.3(7)
C52 C51 C50 108.6(7)
C57 C58 C59 104.7(6)
C48 C47 C46 116.2(6)
C53 C54 C55 111.3(7)
C73 N10 C69 113.9(7)
C73 N10 C61 109.5(7)
C69 N10 C61 106.7(7)
C73 N10 C65 104.4(6)
C69 N10 C65 111.8(7)
C61 N10 C65 110.7(7)
C62 C61 N10 117.4(8)
C61 C62 C63 106.8(9)
C64 C63 C62 112.1(12)
N10 C69 C70 114.6(8)
C71 C70 C69 106.3(9)
C70 C71 C72 118.2(12)
N10 C73 C74 114.1(7)
C66 C65 N10 114.4(8)
C75 C74 C73 110.0(8)
C25 C24 C29 117.6(10)
C25 C24 C23 119.4(11)
C29 C24 C23 123.0(11)
C67 C66 C65 107.9(9)
C66 C67 C68 108.0(11)
C74 C75 C76 117.0(12)
C56 C55 C54 113.0(8)
C58 C59 C60 111.3(8)

loop_
_geom_bond_atom_site_label_1
_geom_bond_atom_site_label_2
_geom_bond_distance
Br2 C20 1.891(8)
Br3 C25 1.918(10)
S1 O8 1.419(4)
S1 O6 1.449(4)
S1 O7 1.450(5)
S1 O5 1.535(5)
Br4 C42 1.864(9)
Br1 C3 1.932(10)
C36 C35 1.381(8)
C36 C31 1.403(8)
C38 C39 1.375(9)
C38 C44 1.383(8)
C38 N8 1.418(8)
C16 N4 1.378(7)
C16 C22 1.400(8)
C16 C17 1.402(8)
C31 C32 1.392(8)
C31 N6 1.406(7)
C3 C4 1.301(13)
C3 C2 1.412(14)
C17 C18 1.355(8)
C30 O3 1.231(7)
C30 N5 1.345(8)
C30 N6 1.362(7)
C6 C7 1.372(10)
C6 C5 1.383(10)
C6 N1 1.398(9)
C20 C21 1.374(9)
C20 C18 1.386(9)
C18 C19 1.490(9)
C15 O2 1.234(7)
C15 N4 1.355(7)
C15 N3 1.364(8)
C11 C10 1.376(8)
C11 N3 1.403(7)
C11 C12 1.413(8)
C37 O4 1.213(7)
C37 N8 1.362(8)
C37 N7 1.377(8)
C9 C10 1.344(8)
C9 C14 1.392(9)
C9 N2 1.392(8)
C7 C2 1.419(11)
C33 C34 1.382(9)
C33 C32 1.390(9)
C35 N7 1.370(7)
C35 C34 1.375(8)
C22 C21 1.368(9)
C42 C40 1.380(12)
C42 C43 1.382(11)
C28 C27 1.358(9)
C28 C29 1.380(9)
C28 N5 1.405(8)
C14 C13 1.383(9)
C12 C13 1.364(8)
C8 O1 1.210(8)
C8 N2 1.355(9)
C8 N1 1.386(9)
C44 C43 1.403(9)
C43 C41B 1.4694(10)
C26 C25 1.360(12)
C26 C27 1.406(10)
C40 C41A 1.4697(10)
C40 C39 1.349(11)
C2 C1 1.511(12)
C5 C4 1.387(11)
C29 C24 1.397(10)
C25 C24 1.338(11)
N9 C53 1.483(7)
N9 C45 1.498(7)
N9 C49 1.530(7)
N9 C57 1.532(7)
C53 C54 1.503(9)
C49 C50 1.463(8)
C45 C46 1.502(8)
C46 C47 1.5386(10)
C57 C58 1.492(8)
C50 C51 1.545(8)
C51 C52 1.5390(10)
C58 C59 1.530(9)
C47 C48 1.5381(10)
C54 C55 1.523(9)
N10 C73 1.497(9)
N10 C69 1.514(10)
N10 C61 1.523(9)
N10 C65 1.532(8)
C61 C62 1.515(10)
C62 C63 1.546(13)
C63 C64 1.462(13)
C69 C70 1.524(11)
C70 C71 1.488(13)
C71 C72 1.5390(10)
C73 C74 1.536(9)
C65 C66 1.510(10)
C74 C75 1.537(13)
C24 C23 1.520(11)
C66 C67 1.493(13)
C67 C68 1.5382(10)
C75 C76 1.5403(10)
C55 C56 1.473(11)
C59 C60 1.5384(10)
